data_2020737
loop_
_publ_author_name
'Averkiev, Boris B.'
'Davydenko, Iryna'
'Wang, Xu'
'Barlow, Stephen'
'Marder, Seth R.'

_publ_section_title
;
 Crystal structure of
 5,6-bis(9<i>H</i>-carbazol-9-yl)benzo[<i>c</i>][1,2,5]thiadiazole:
 distortion from a hypothetical higher-symmetry structure
;
_journal_coeditor_code YF3115
_journal_issue 4
_journal_name_full 'Acta Crystallographica Section C'
_journal_page_first 319
_journal_page_last 324
_journal_paper_doi 10.1107/S2053229617003035
_journal_volume 73
_journal_year 2017
_chemical_formula_iupac 'C30 H18 N4 S'
_chemical_formula_moiety 'C30 H18 N4 S'
_chemical_formula_sum 'C30 H18 N4 S'
_chemical_formula_weight 466.54
_chemical_name_systematic
;
5,6-Bis(9<i>H</i>-carbazol-9-yl)benzo[<i>c</i>][1,2,5]thiadiazole
;
_space_group_crystal_system triclinic
_space_group_IT_number 1
_space_group_name_Hall 'P 1'
_space_group_name_H-M_alt 'P 1'
_symmetry_space_group_name_Hall 'P 1'
_symmetry_space_group_name_H-M 'P 1'
_atom_sites_solution_hydrogens difmap
_audit_creation_method SHELXL-2014/7
_cell_angle_alpha 104.4510(10)
_cell_angle_beta 94.1870(10)
_cell_angle_gamma 112.3440(10)
_cell_formula_units_Z 1
_cell_length_a 8.3617(8)
_cell_length_b 8.7261(8)
_cell_length_c 8.8590(8)
_cell_measurement_reflns_used 6909
_cell_measurement_temperature 215(2)
_cell_measurement_theta_max 32.07
_cell_measurement_theta_min 2.42
_cell_volume 568.69(9)
_computing_cell_refinement
;
SAINT (Bruker, 2008)
;
_computing_data_collection
;
APEX2 (Bruker, 2008)
;
_computing_data_reduction
;
SAINT (Bruker, 2008)
;
_computing_molecular_graphics
;
SHELXTL (Sheldrick, 2008) and OLEX (Dolomanov <i>et al.</i>,
2003)
;
_computing_publication_material
;
SHELXTL (Sheldrick, 2008)
;
_computing_structure_refinement
;
SHELXL2014 (Sheldrick, 2015)
;
_computing_structure_solution
;
SHELXS97 (Sheldrick, 2008)
;
_diffrn_ambient_temperature 215(2)
_diffrn_measured_fraction_theta_full 1.000
_diffrn_measured_fraction_theta_max 0.936
_diffrn_measurement_device_type 'Bruker APEXII CCD'
_diffrn_measurement_method '\f and \w scans'
_diffrn_radiation_type MoK\a
_diffrn_radiation_wavelength 0.71073
_diffrn_reflns_av_R_equivalents 0.0184
_diffrn_reflns_limit_h_max 12
_diffrn_reflns_limit_h_min -12
_diffrn_reflns_limit_k_max 12
_diffrn_reflns_limit_k_min -12
_diffrn_reflns_limit_l_max 12
_diffrn_reflns_limit_l_min -13
_diffrn_reflns_number 9318
_diffrn_reflns_theta_full 25.242
_diffrn_reflns_theta_max 32.069
_diffrn_reflns_theta_min 2.417
_exptl_absorpt_coefficient_mu 0.170
_exptl_absorpt_correction_T_max 0.7463
_exptl_absorpt_correction_T_min 0.6725
_exptl_absorpt_correction_type multi-scan
_exptl_absorpt_process_details
;
(SADABS; Bruker, 2008)
;
_exptl_crystal_colour yellow
_exptl_crystal_density_diffrn 1.362
_exptl_crystal_description prism
_exptl_crystal_F_000 242
_exptl_crystal_size_max 0.4
_exptl_crystal_size_mid 0.3
_exptl_crystal_size_min 0.2
_refine_diff_density_max 0.226
_refine_diff_density_min -0.320
_refine_ls_abs_structure_details
;
Flack <i>x</i> determined using 3101 quotients [(I+)-(I-)]/[(I+)+(I-)]
(Parsons <i>et al.</i>, 2013)
;
_refine_ls_abs_structure_Flack 0.038(17)
_refine_ls_extinction_method none
_refine_ls_goodness_of_fit_ref 1.042
_refine_ls_hydrogen_treatment refall
_refine_ls_matrix_type full
_refine_ls_number_parameters 388
_refine_ls_number_reflns 7051
_refine_ls_number_restraints 3
_refine_ls_restrained_S_all 1.042
_refine_ls_R_factor_all 0.0385
_refine_ls_R_factor_gt 0.0367
_refine_ls_shift/su_max 0.000
_refine_ls_shift/su_mean 0.000
_refine_ls_structure_factor_coef Fsqd
_refine_ls_weighting_details 'w=1/[\s^2^(Fo^2^)+(0.0711P)^2^+0.0117P] where P=(Fo^2^+2Fc^2^)/3'
_refine_ls_weighting_scheme calc
_refine_ls_wR_factor_gt 0.0947
_refine_ls_wR_factor_ref 0.0974
_reflns_number_gt 6746
_reflns_number_total 7051
_reflns_threshold_expression 'I > 2\s(I)'
_cod_data_source_file yf3115sup1.cif
_cod_data_source_block I
_cod_depositor_comments 'Adding full bibliography for 2020737--2020738.cif.'
_cod_database_code 2020737
_cod_database_fobs_code 2020737
_shelx_space_group_comment
;
The symmetry employed for this shelxl refinement is uniquely defined
by the following loop, which should always be used as a source of
symmetry information in preference to the above space-group names.
They are only intended as comments.
;

loop_
_space_group_symop_operation_xyz
'x, y, z'

loop_
_atom_site_type_symbol
_atom_site_label
_atom_site_fract_x
_atom_site_fract_y
_atom_site_fract_z
_atom_site_U_iso_or_equiv
_atom_site_adp_type
_atom_site_calc_flag
_atom_site_occupancy
S S1 0.49611(6) 0.80527(6) 0.74131(5) 0.04375(13) Uani d 1
C C1 0.4137(2) 0.5379(2) 0.53948(18) 0.0282(3) Uani d 1
N N1 0.3503(2) 0.6086(2) 0.66070(19) 0.0381(3) Uani d 1
C C2 0.5826(2) 0.6541(2) 0.52381(19) 0.0277(3) Uani d 1
N N2 0.6439(2) 0.8122(2) 0.6326(2) 0.0377(3) Uani d 1
N N3 0.3303(2) 0.15250(17) 0.20087(16) 0.0283(3) Uani d 1
C C3 0.6718(2) 0.5973(2) 0.4072(2) 0.0286(3) Uani d 1
H H3 0.785(4) 0.664(4) 0.401(3) 0.042(7) Uiso d 1
N N4 0.6788(2) 0.36446(18) 0.19717(16) 0.0282(3) Uani d 1
C C4 0.5900(2) 0.43122(18) 0.30775(17) 0.0247(3) Uani d 1
C C5 0.4134(2) 0.31763(18) 0.31611(17) 0.0250(3) Uani d 1
C C6 0.3278(2) 0.3680(2) 0.43058(19) 0.0291(3) Uani d 1
H H6 0.211(4) 0.290(4) 0.436(3) 0.041(7) Uiso d 1
C C7 0.2784(2) 0.1259(2) 0.03953(18) 0.0275(3) Uani d 1
C C8 0.2783(2) 0.2470(2) -0.0369(2) 0.0345(3) Uani d 1
H H8 0.321(4) 0.375(4) 0.027(3) 0.047(7) Uiso d 1
C C9 0.2071(3) 0.1843(3) -0.1981(2) 0.0418(4) Uani d 1
H H9 0.202(4) 0.269(4) -0.253(4) 0.049(8) Uiso d 1
C C10 0.1359(3) 0.0071(3) -0.2787(2) 0.0435(4) Uani d 1
H H10 0.069(5) -0.045(5) -0.399(4) 0.060(9) Uiso d 1
C C11 0.1353(2) -0.1134(3) -0.2020(2) 0.0368(4) Uani d 1
H H11 0.082(4) -0.240(4) -0.262(3) 0.042(7) Uiso d 1
C C12 0.2081(2) -0.0541(2) -0.03998(18) 0.0288(3) Uani d 1
C C13 0.2171(2) -0.1396(2) 0.0787(2) 0.0288(3) Uani d 1
C C14 0.1645(3) -0.3138(2) 0.0737(3) 0.0412(4) Uani d 1
H H14 0.118(5) -0.408(5) -0.025(4) 0.055(8) Uiso d 1
C C15 0.1799(3) -0.3528(3) 0.2143(3) 0.0488(5) Uani d 1
H H15 0.128(5) -0.475(5) 0.217(4) 0.055(8) Uiso d 1
C C16 0.2484(3) -0.2215(3) 0.3593(3) 0.0442(4) Uani d 1
H H16 0.254(5) -0.250(5) 0.458(4) 0.057(8) Uiso d 1
C C17 0.3061(3) -0.0466(2) 0.3683(2) 0.0350(3) Uani d 1
H H17 0.352(4) 0.048(4) 0.481(3) 0.038(6) Uiso d 1
C C18 0.2894(2) -0.00871(19) 0.22618(19) 0.0274(3) Uani d 1
C C19 0.7079(2) 0.3993(2) 0.05368(18) 0.0272(3) Uani d 1
C C20 0.6842(2) 0.5257(2) -0.0026(2) 0.0342(3) Uani d 1
H H20 0.648(4) 0.610(4) 0.064(4) 0.043(7) Uiso d 1
C C21 0.7262(3) 0.5344(3) -0.1496(2) 0.0422(4) Uani d 1
H H21 0.721(5) 0.626(5) -0.193(4) 0.059(9) Uiso d 1
C C22 0.7865(3) 0.4180(3) -0.2394(2) 0.0447(5) Uani d 1
H H22 0.813(4) 0.442(5) -0.341(4) 0.055(8) Uiso d 1
C C23 0.8104(3) 0.2922(3) -0.1825(2) 0.0384(4) Uani d 1
H H23 0.850(4) 0.216(4) -0.242(4) 0.056(8) Uiso d 1
C C24 0.7734(2) 0.2838(2) -0.03248(19) 0.0286(3) Uani d 1
C C25 0.7896(2) 0.17885(19) 0.06540(19) 0.0275(3) Uani d 1
C C26 0.8553(2) 0.0510(2) 0.0500(2) 0.0345(3) Uani d 1
H H26 0.897(4) 0.008(4) -0.050(4) 0.050(8) Uiso d 1
C C27 0.8594(3) -0.0192(2) 0.1735(3) 0.0402(4) Uani d 1
H H27 0.910(4) -0.105(4) 0.167(4) 0.052(8) Uiso d 1
C C28 0.7977(3) 0.0342(3) 0.3117(3) 0.0403(4) Uani d 1
H H28 0.797(4) -0.017(4) 0.397(4) 0.043(7) Uiso d 1
C C29 0.7311(3) 0.1601(2) 0.3295(2) 0.0341(3) Uani d 1
H H29 0.697(5) 0.206(5) 0.421(4) 0.058(9) Uiso d 1
C C30 0.7290(2) 0.23084(19) 0.20523(19) 0.0275(3) Uani d 1

loop_
_atom_site_aniso_label
_atom_site_aniso_U_11
_atom_site_aniso_U_22
_atom_site_aniso_U_33
_atom_site_aniso_U_12
_atom_site_aniso_U_13
_atom_site_aniso_U_23
S1 0.0424(2) 0.0442(2) 0.0356(2) 0.02533(19) 0.00061(17) -0.01320(17)
C1 0.0324(7) 0.0303(7) 0.0242(6) 0.0185(6) 0.0053(5) 0.0031(5)
N1 0.0405(8) 0.0427(8) 0.0306(7) 0.0241(7) 0.0077(6) -0.0015(6)
C2 0.0323(7) 0.0235(6) 0.0276(6) 0.0160(5) 0.0023(5) 0.0018(5)
N2 0.0380(7) 0.0297(7) 0.0385(7) 0.0184(6) 0.0001(6) -0.0064(6)
N3 0.0369(7) 0.0205(5) 0.0241(5) 0.0106(5) 0.0050(5) 0.0027(4)
C3 0.0315(7) 0.0223(6) 0.0317(7) 0.0128(5) 0.0076(6) 0.0043(5)
N4 0.0385(7) 0.0251(6) 0.0283(6) 0.0193(5) 0.0142(5) 0.0085(5)
C4 0.0318(7) 0.0210(6) 0.0247(6) 0.0143(5) 0.0086(5) 0.0059(5)
C5 0.0307(7) 0.0204(6) 0.0239(6) 0.0121(5) 0.0054(5) 0.0037(5)
C6 0.0314(7) 0.0267(7) 0.0283(7) 0.0129(6) 0.0084(6) 0.0047(5)
C7 0.0269(6) 0.0290(7) 0.0245(6) 0.0112(5) 0.0068(5) 0.0046(5)
C8 0.0344(8) 0.0363(8) 0.0316(7) 0.0115(7) 0.0070(6) 0.0129(6)
C9 0.0366(9) 0.0571(12) 0.0326(8) 0.0156(8) 0.0090(7) 0.0203(8)
C10 0.0362(9) 0.0620(13) 0.0264(7) 0.0168(8) 0.0063(6) 0.0086(8)
C11 0.0309(8) 0.0429(9) 0.0273(7) 0.0140(7) 0.0045(6) -0.0028(7)
C12 0.0257(6) 0.0308(7) 0.0258(6) 0.0128(6) 0.0049(5) -0.0003(5)
C13 0.0269(6) 0.0237(6) 0.0326(7) 0.0129(5) 0.0027(5) -0.0002(5)
C14 0.0430(9) 0.0228(7) 0.0504(10) 0.0149(7) -0.0034(8) -0.0005(7)
C15 0.0553(12) 0.0258(8) 0.0621(13) 0.0170(8) -0.0019(10) 0.0110(8)
C16 0.0523(11) 0.0348(9) 0.0484(11) 0.0197(8) 0.0031(9) 0.0167(8)
C17 0.0414(9) 0.0303(7) 0.0333(8) 0.0156(7) 0.0044(7) 0.0092(6)
C18 0.0304(7) 0.0216(6) 0.0296(7) 0.0124(5) 0.0049(5) 0.0040(5)
C19 0.0296(7) 0.0252(6) 0.0255(6) 0.0106(5) 0.0075(5) 0.0060(5)
C20 0.0367(8) 0.0315(7) 0.0359(8) 0.0140(6) 0.0071(6) 0.0126(6)
C21 0.0441(10) 0.0448(10) 0.0351(9) 0.0123(8) 0.0039(7) 0.0183(8)
C22 0.0502(11) 0.0477(11) 0.0257(8) 0.0099(9) 0.0070(7) 0.0096(7)
C23 0.0402(9) 0.0379(9) 0.0262(7) 0.0096(7) 0.0098(6) 0.0005(6)
C24 0.0280(7) 0.0250(6) 0.0263(6) 0.0076(5) 0.0071(5) 0.0014(5)
C25 0.0254(6) 0.0217(6) 0.0310(7) 0.0090(5) 0.0079(5) 0.0009(5)
C26 0.0276(7) 0.0246(7) 0.0470(9) 0.0119(6) 0.0111(6) 0.0004(6)
C27 0.0331(8) 0.0281(7) 0.0629(12) 0.0175(6) 0.0109(8) 0.0110(8)
C28 0.0396(9) 0.0335(8) 0.0567(11) 0.0203(7) 0.0122(8) 0.0195(8)
C29 0.0407(8) 0.0314(7) 0.0379(8) 0.0202(7) 0.0133(7) 0.0132(6)
C30 0.0310(7) 0.0217(6) 0.0311(7) 0.0134(5) 0.0094(6) 0.0050(5)

loop_
_atom_type_symbol
_atom_type_description
_atom_type_scat_dispersion_real
_atom_type_scat_dispersion_imag
_atom_type_scat_source
C C 0.0033 0.0016 'International Tables Vol C Tables 4.2.6.8 and 6.1.1.4'
H H 0.0000 0.0000 'International Tables Vol C Tables 4.2.6.8 and 6.1.1.4'
N N 0.0061 0.0033 'International Tables Vol C Tables 4.2.6.8 and 6.1.1.4'
S S 0.1246 0.1234 'International Tables Vol C Tables 4.2.6.8 and 6.1.1.4'

loop_
_geom_angle_atom_site_label_1
_geom_angle_atom_site_label_2
_geom_angle_atom_site_label_3
_geom_angle
N2 S1 N1 101.31(8)
N1 C1 C6 126.37(16)
N1 C1 C2 113.35(15)
C6 C1 C2 120.26(14)
C1 N1 S1 106.05(13)
N2 C2 C3 126.24(16)
N2 C2 C1 113.16(15)
C3 C2 C1 120.55(14)
C2 N2 S1 106.11(13)
C18 N3 C7 108.70(13)
C18 N3 C5 126.86(13)
C7 N3 C5 124.43(13)
C4 C3 C2 118.17(14)
C19 N4 C30 108.60(12)
C19 N4 C4 127.14(13)
C30 N4 C4 123.65(13)
C3 C4 N4 120.24(14)
C3 C4 C5 121.23(13)
N4 C4 C5 118.50(13)
C6 C5 N3 120.27(14)
C6 C5 C4 121.36(13)
N3 C5 C4 118.36(13)
C5 C6 C1 118.19(14)
C8 C7 N3 128.67(15)
C8 C7 C12 122.52(15)
N3 C7 C12 108.63(14)
C7 C8 C9 117.21(18)
C8 C9 C10 121.2(2)
C11 C10 C9 121.41(18)
C10 C11 C12 118.65(18)
C11 C12 C7 118.95(16)
C11 C12 C13 133.84(16)
C7 C12 C13 106.97(13)
C14 C13 C18 119.34(17)
C14 C13 C12 133.66(16)
C18 C13 C12 106.94(13)
C15 C14 C13 118.82(18)
C14 C15 C16 120.92(18)
C17 C16 C15 121.75(19)
C18 C17 C16 116.88(17)
C17 C18 N3 128.99(15)
C17 C18 C13 122.27(15)
N3 C18 C13 108.70(14)
C20 C19 N4 128.98(15)
C20 C19 C24 122.38(15)
N4 C19 C24 108.62(14)
C21 C20 C19 117.33(18)
C20 C21 C22 121.35(19)
C23 C22 C21 121.12(17)
C22 C23 C24 118.58(18)
C23 C24 C19 119.20(17)
C23 C24 C25 133.84(17)
C19 C24 C25 106.95(14)
C26 C25 C30 119.01(16)
C26 C25 C24 133.93(16)
C30 C25 C24 107.02(13)
C27 C26 C25 118.79(16)
C26 C27 C28 121.24(16)
C29 C28 C27 121.11(18)
C28 C29 C30 117.19(17)
C29 C30 N4 128.49(14)
C29 C30 C25 122.66(14)
N4 C30 C25 108.78(14)

loop_
_geom_bond_atom_site_label_1
_geom_bond_atom_site_label_2
_geom_bond_distance
S1 N2 1.6137(19)
S1 N1 1.6161(19)
C1 N1 1.347(2)
C1 C6 1.421(2)
C1 C2 1.433(2)
C2 N2 1.350(2)
C2 C3 1.417(2)
N3 C18 1.3960(19)
N3 C7 1.397(2)
N3 C5 1.4150(19)
C3 C4 1.366(2)
N4 C19 1.396(2)
N4 C30 1.3962(19)
N4 C4 1.4147(18)
C4 C5 1.452(2)
C5 C6 1.363(2)
C7 C8 1.389(2)
C7 C12 1.412(2)
C8 C9 1.390(3)
C9 C10 1.394(3)
C10 C11 1.386(3)
C11 C12 1.400(2)
C12 C13 1.446(2)
C13 C14 1.400(2)
C13 C18 1.411(2)
C14 C15 1.381(3)
C15 C16 1.397(3)
C16 C17 1.394(3)
C17 C18 1.390(2)
C19 C20 1.389(2)
C19 C24 1.412(2)
C20 C21 1.386(3)
C21 C22 1.401(3)
C22 C23 1.389(3)
C23 C24 1.400(2)
C24 C25 1.443(2)
C25 C26 1.402(2)
C25 C30 1.408(2)
C26 C27 1.384(3)
C27 C28 1.404(3)
C28 C29 1.390(2)
C29 C30 1.392(2)

loop_
_geom_torsion_atom_site_label_1
_geom_torsion_atom_site_label_2
_geom_torsion_atom_site_label_3
_geom_torsion_atom_site_label_4
_geom_torsion
C6 C1 N1 S1 -177.72(14)
C2 C1 N1 S1 0.72(18)
N2 S1 N1 C1 -0.48(15)
N1 C1 C2 N2 -0.7(2)
C6 C1 C2 N2 177.83(15)
N1 C1 C2 C3 176.81(15)
C6 C1 C2 C3 -4.6(2)
C3 C2 N2 S1 -177.03(14)
C1 C2 N2 S1 0.33(17)
N1 S1 N2 C2 0.08(14)
N2 C2 C3 C4 179.17(16)
C1 C2 C3 C4 2.0(2)
C2 C3 C4 N4 -175.38(14)
C2 C3 C4 C5 2.6(2)
C19 N4 C4 C3 -77.0(2)
C30 N4 C4 C3 112.99(18)
C19 N4 C4 C5 104.96(18)
C30 N4 C4 C5 -65.0(2)
C18 N3 C5 C6 -68.9(2)
C7 N3 C5 C6 112.30(18)
C18 N3 C5 C4 111.72(18)
C7 N3 C5 C4 -67.1(2)
C3 C4 C5 C6 -4.7(2)
N4 C4 C5 C6 173.24(14)
C3 C4 C5 N3 174.60(14)
N4 C4 C5 N3 -7.4(2)
N3 C5 C6 C1 -177.31(14)
C4 C5 C6 C1 2.0(2)
N1 C1 C6 C5 -179.13(16)
C2 C1 C6 C5 2.5(2)
C18 N3 C7 C8 173.43(16)
C5 N3 C7 C8 -7.6(3)
C18 N3 C7 C12 -1.72(18)
C5 N3 C7 C12 177.25(14)
N3 C7 C8 C9 -175.27(17)
C12 C7 C8 C9 -0.7(2)
C7 C8 C9 C10 1.2(3)
C8 C9 C10 C11 -0.9(3)
C9 C10 C11 C12 0.1(3)
C10 C11 C12 C7 0.4(2)
C10 C11 C12 C13 173.87(18)
C8 C7 C12 C11 0.0(2)
N3 C7 C12 C11 175.46(14)
C8 C7 C12 C13 -175.14(15)
N3 C7 C12 C13 0.37(17)
C11 C12 C13 C14 4.1(3)
C7 C12 C13 C14 178.1(2)
C11 C12 C13 C18 -172.95(17)
C7 C12 C13 C18 1.09(17)
C18 C13 C14 C15 2.0(3)
C12 C13 C14 C15 -174.7(2)
C13 C14 C15 C16 -0.7(4)
C14 C15 C16 C17 -0.9(4)
C15 C16 C17 C18 1.1(3)
C16 C17 C18 N3 177.63(18)
C16 C17 C18 C13 0.2(3)
C7 N3 C18 C17 -175.24(17)
C5 N3 C18 C17 5.8(3)
C7 N3 C18 C13 2.43(18)
C5 N3 C18 C13 -176.51(15)
C14 C13 C18 C17 -1.8(3)
C12 C13 C18 C17 175.70(16)
C14 C13 C18 N3 -179.70(16)
C12 C13 C18 N3 -2.16(17)
C30 N4 C19 C20 -177.15(17)
C4 N4 C19 C20 11.6(3)
C30 N4 C19 C24 1.39(18)
C4 N4 C19 C24 -169.82(15)
N4 C19 C20 C21 178.93(18)
C24 C19 C20 C21 0.6(3)
C19 C20 C21 C22 1.3(3)
C20 C21 C22 C23 -1.6(3)
C21 C22 C23 C24 -0.2(3)
C22 C23 C24 C19 2.0(3)
C22 C23 C24 C25 -176.78(18)
C20 C19 C24 C23 -2.2(2)
N4 C19 C24 C23 179.10(15)
C20 C19 C24 C25 176.82(16)
N4 C19 C24 C25 -1.84(17)
C23 C24 C25 C26 3.2(3)
C19 C24 C25 C26 -175.67(17)
C23 C24 C25 C30 -179.54(18)
C19 C24 C25 C30 1.59(17)
C30 C25 C26 C27 -0.4(2)
C24 C25 C26 C27 176.59(17)
C25 C26 C27 C28 0.6(3)
C26 C27 C28 C29 -0.3(3)
C27 C28 C29 C30 -0.3(3)
C28 C29 C30 N4 -176.04(18)
C28 C29 C30 C25 0.5(3)
C19 N4 C30 C29 176.53(17)
C4 N4 C30 C29 -11.9(3)
C19 N4 C30 C25 -0.37(18)
C4 N4 C30 C25 171.21(15)
C26 C25 C30 C29 -0.1(2)
C24 C25 C30 C29 -177.88(15)
C26 C25 C30 N4 176.98(14)
C24 C25 C30 N4 -0.76(18)
